data_7036745
loop_
_publ_author_name
'Ong, Yih Ching'
'Blair, Victoria L.'
'Kedzierski, Lukasz'
'Tuck, Kellie L.'
'Andrews, Philip C.'

_publ_section_title
;
 Stability and toxicity of tris-tolyl bismuth(v) dicarboxylates and their
 biological activity towards Leishmania major.
;
_journal_issue 41
_journal_name_full 'Dalton transactions (Cambridge, England : 2003)'
_journal_page_first 18215
_journal_page_last 18226
_journal_paper_doi 10.1039/c5dt03335g
_journal_volume 44
_journal_year 2015
_chemical_formula_moiety 'C35 H29 Bi N2 O8, C4 H8 O'
_chemical_formula_sum 'C39 H37 Bi N2 O9'
_chemical_formula_weight 886.69
_chemical_name_systematic
; 
 ? 
;
_space_group_IT_number 14
_symmetry_cell_setting monoclinic
_symmetry_space_group_name_Hall '-P 2ybc'
_symmetry_space_group_name_H-M 'P 1 21/c 1'
_atom_sites_solution_hydrogens geom
_atom_sites_solution_primary direct
_atom_sites_solution_secondary difmap
_audit_creation_method SHELXL-97
_audit_update_record
;
2015-09-24 deposited with the CCDC.
2015-09-24 downloaded from the CCDC.
;
_cell_angle_alpha 90.00
_cell_angle_beta 102.235(2)
_cell_angle_gamma 90.00
_cell_formula_units_Z 4
_cell_length_a 10.5176(3)
_cell_length_b 27.1933(8)
_cell_length_c 14.2016(5)
_cell_measurement_reflns_used 6850
_cell_measurement_temperature 123(2)
_cell_measurement_theta_max 25.53
_cell_measurement_theta_min 2.33
_cell_volume 3969.5(2)
_computing_cell_refinement 'Bruker Apex2 v2014.7-1 (Bruker AXS, 2014)'
_computing_data_collection 'Bruker Apex2 v2014.7-1 (Bruker AXS, 2014)'
_computing_data_reduction 'Bruker Apex2 v2014.7-1 (Bruker AXS, 2014)'
_computing_molecular_graphics 'X-Seed (Barbour, 1999)'
_computing_publication_material 'CIFTAB (Sheldrick, 1997)'
_computing_structure_refinement 'SHELXL-97 (Sheldrick, 2008)'
_computing_structure_solution 'SHELXS-97 (Sheldrick, 2008)'
_diffrn_ambient_temperature 123(2)
_diffrn_measured_fraction_theta_full 0.990
_diffrn_measured_fraction_theta_max 0.990
_diffrn_measurement_device_type 'Bruker APEXII CCD'
_diffrn_measurement_method 'Omega Scans'
_diffrn_radiation_monochromator graphite
_diffrn_radiation_source 'fine-focus sealed tube'
_diffrn_radiation_type MoK\a
_diffrn_radiation_wavelength 0.71065
_diffrn_reflns_av_R_equivalents 0.0411
_diffrn_reflns_av_sigmaI/netI 0.0489
_diffrn_reflns_limit_h_max 14
_diffrn_reflns_limit_h_min -13
_diffrn_reflns_limit_k_max 32
_diffrn_reflns_limit_k_min -36
_diffrn_reflns_limit_l_max 18
_diffrn_reflns_limit_l_min -18
_diffrn_reflns_number 27244
_diffrn_reflns_theta_full 28.33
_diffrn_reflns_theta_max 28.33
_diffrn_reflns_theta_min 2.66
_exptl_absorpt_coefficient_mu 4.495
_exptl_absorpt_correction_T_max 0.4668
_exptl_absorpt_correction_T_min 0.4668
_exptl_absorpt_correction_type multi-scan
_exptl_absorpt_process_details SADABS-2014/3
_exptl_crystal_colour yellow
_exptl_crystal_density_diffrn 1.484
_exptl_crystal_density_method 'not measured'
_exptl_crystal_description cubic
_exptl_crystal_F_000 1760
_exptl_crystal_size_max 0.20
_exptl_crystal_size_mid 0.20
_exptl_crystal_size_min 0.20
_refine_diff_density_max 1.255
_refine_diff_density_min -1.434
_refine_diff_density_rms 0.133
_refine_ls_extinction_method none
_refine_ls_goodness_of_fit_ref 1.061
_refine_ls_hydrogen_treatment constr
_refine_ls_matrix_type full
_refine_ls_number_parameters 458
_refine_ls_number_reflns 9783
_refine_ls_number_restraints 23
_refine_ls_restrained_S_all 1.071
_refine_ls_R_factor_all 0.0606
_refine_ls_R_factor_gt 0.0418
_refine_ls_shift/su_max 0.002
_refine_ls_shift/su_mean 0.000
_refine_ls_structure_factor_coef Fsqd
_refine_ls_weighting_details 'calc w=1/[\s^2^(Fo^2^)+(0.0433P)^2^+10.0268P] where P=(Fo^2^+2Fc^2^)/3'
_refine_ls_weighting_scheme calc
_refine_ls_wR_factor_gt 0.0961
_refine_ls_wR_factor_ref 0.1029
_reflns_number_gt 7683
_reflns_number_total 9783
_reflns_threshold_expression >2sigma(I)
_cod_data_source_file c5dt03335g2.cif
_cod_data_source_block yo_14
_cod_depositor_comments
;
The following automatic conversions were performed:

'_symmetry_cell_setting' value 'Monoclinic' changed to 'monoclinic'
according to
/usr/data/users/saulius/crontab/automatic-downloads/rss-feeds/RSC/lib/dictionaries/cif_core.dic
dictionary named 'cif_core.dic' version 2.4.2 from 2011-04-26.

'_exptl_absorpt_correction_type' value 'Multi-scan' changed to
'multi-scan' according to
/usr/data/users/saulius/crontab/automatic-downloads/rss-feeds/RSC/lib/dictionaries/cif_core.dic
dictionary named 'cif_core.dic' version 2.4.2 from 2011-04-26.

Automatic conversion script
Id: cif_fix_values 3271 2015-04-21 07:52:19Z andrius 

 Adding full bibliography for 7036737--7036747.cif.
;
_cod_original_sg_symbol_H-M P2(1)/c
_cod_database_code 7036745

loop_
_symmetry_equiv_pos_as_xyz
'x, y, z'
'-x, y+1/2, -z+1/2'
'-x, -y, -z'
'x, -y-1/2, z-1/2'

loop_
_atom_site_label
_atom_site_type_symbol
_atom_site_fract_x
_atom_site_fract_y
_atom_site_fract_z
_atom_site_U_iso_or_equiv
_atom_site_adp_type
_atom_site_occupancy
_atom_site_symmetry_multiplicity
_atom_site_calc_flag
_atom_site_refinement_flags
Bi1 Bi 0.646669(17) 0.096189(6) 0.814215(13) 0.02440(6) Uani 1 1 d .
O1 O 0.5337(3) 0.04527(13) 0.6920(3) 0.0306(8) Uani 1 1 d .
N1 N 0.2302(7) -0.1543(3) 0.5412(5) 0.0690(19) Uani 1 1 d .
C1 C 0.4780(5) 0.09836(18) 0.8819(4) 0.0274(10) Uani 1 1 d .
O2 O 0.5842(4) -0.00081(13) 0.8225(3) 0.0327(8) Uani 1 1 d .
N2 N 0.9997(9) 0.2556(4) 1.3239(8) 0.104(3) Uani 1 1 d U
C2 C 0.4687(5) 0.0707(2) 0.9613(4) 0.0316(11) Uani 1 1 d .
H2A H 0.5368 0.0491 0.9903 0.038 Uiso 1 1 calc R
O3 O 0.1621(6) -0.1465(2) 0.4623(4) 0.0840(19) Uani 1 1 d .
C3 C 0.3559(5) 0.0755(2) 0.9980(4) 0.0350(12) Uani 1 1 d .
H3 H 0.3474 0.0566 1.0526 0.042 Uiso 1 1 calc R
O4 O 0.2384(7) -0.1936(2) 0.5835(4) 0.090(2) Uani 1 1 d .
C4 C 0.2564(5) 0.1070(2) 0.9566(4) 0.0336(12) Uani 1 1 d .
O5 O 0.7527(3) 0.15209(13) 0.9197(3) 0.0301(8) Uani 1 1 d .
C5 C 0.2706(5) 0.1344(2) 0.8776(4) 0.0356(12) Uani 1 1 d .
H5 H 0.2035 0.1565 0.8489 0.043 Uiso 1 1 calc R
O6 O 0.7708(3) 0.08646(12) 1.0136(3) 0.0309(8) Uani 1 1 d .
C6 C 0.3813(5) 0.1303(2) 0.8393(4) 0.0335(12) Uani 1 1 d .
H6 H 0.3900 0.1492 0.7848 0.040 Uiso 1 1 calc R
O7 O 0.9945(8) 0.2975(3) 1.3063(6) 0.118(3) Uani 1 1 d U
C7 C 0.1338(6) 0.1112(2) 0.9949(5) 0.0465(15) Uani 1 1 d .
H7A H 0.0955 0.1439 0.9798 0.070 Uiso 1 1 calc R
H7B H 0.1546 0.1065 1.0650 0.070 Uiso 1 1 calc R
H7C H 0.0717 0.0860 0.9650 0.070 Uiso 1 1 calc R
O8 O 1.0463(11) 0.2340(4) 1.3959(8) 0.160(4) Uani 1 1 d U
C8 C 0.6099(5) 0.15636(19) 0.7071(4) 0.0294(11) Uani 1 1 d .
C39 C 0.241(2) 0.2274(8) 0.6570(16) 0.097(6) Uiso 0.50 1 d P
H39A H 0.1594 0.2086 0.6337 0.117 Uiso 0.50 1 calc PR
H39B H 0.3158 0.2071 0.6494 0.117 Uiso 0.50 1 calc PR
C9 C 0.6479(6) 0.2036(2) 0.7339(5) 0.0460(15) Uani 1 1 d .
H9 H 0.6947 0.2101 0.7975 0.055 Uiso 1 1 calc R
O10 O 1.1819(15) 0.0564(6) 1.3602(12) 0.107(5) Uiso 0.50 1 d PD
C10 C 0.6178(8) 0.2417(2) 0.6680(5) 0.060(2) Uani 1 1 d .
H10 H 0.6439 0.2742 0.6874 0.072 Uiso 1 1 calc R
C11 C 0.5510(7) 0.2334(3) 0.5752(5) 0.0571(19) Uani 1 1 d .
C12 C 0.5150(7) 0.1860(3) 0.5495(5) 0.060(2) Uani 1 1 d .
H12 H 0.4703 0.1795 0.4853 0.072 Uiso 1 1 calc R
C13 C 0.5413(6) 0.1473(2) 0.6139(4) 0.0466(15) Uani 1 1 d .
H13 H 0.5128 0.1150 0.5946 0.056 Uiso 1 1 calc R
C14 C 0.5223(9) 0.2748(3) 0.5035(7) 0.087(3) Uani 1 1 d .
H14A H 0.5775 0.2715 0.4562 0.130 Uiso 1 1 calc R
H14B H 0.5402 0.3063 0.5372 0.130 Uiso 1 1 calc R
H14C H 0.4307 0.2735 0.4703 0.130 Uiso 1 1 calc R
C15 C 0.8311(4) 0.06034(18) 0.8088(4) 0.0252(10) Uani 1 1 d .
C16 C 0.9001(5) 0.0829(2) 0.7472(4) 0.0360(12) Uani 1 1 d .
H16 H 0.8665 0.1109 0.7100 0.043 Uiso 1 1 calc R
C17 C 1.0208(5) 0.0628(2) 0.7421(4) 0.0367(13) Uani 1 1 d .
H17 H 1.0699 0.0774 0.7006 0.044 Uiso 1 1 calc R
C18 C 1.0703(5) 0.0223(2) 0.7958(4) 0.0348(12) Uani 1 1 d .
C19 C 0.9990(5) 0.0014(2) 0.8574(4) 0.0338(12) Uani 1 1 d .
H19 H 1.0329 -0.0263 0.8953 0.041 Uiso 1 1 calc R
C20 C 0.8782(5) 0.02052(19) 0.8643(4) 0.0297(11) Uani 1 1 d .
H20 H 0.8297 0.0062 0.9066 0.036 Uiso 1 1 calc R
C21 C 1.1993(5) 0.0009(2) 0.7871(5) 0.0444(15) Uani 1 1 d .
H21A H 1.1859 -0.0229 0.7341 0.067 Uiso 1 1 calc R
H21B H 1.2393 -0.0156 0.8474 0.067 Uiso 1 1 calc R
H21C H 1.2566 0.0273 0.7740 0.067 Uiso 1 1 calc R
C22 C 0.5303(5) 0.00473(19) 0.7366(4) 0.0300(11) Uani 1 1 d .
C23 C 0.4536(5) -0.03745(19) 0.6824(4) 0.0302(11) Uani 1 1 d .
C24 C 0.3920(6) -0.0323(2) 0.5876(4) 0.0429(14) Uani 1 1 d .
H24 H 0.4000 -0.0026 0.5543 0.051 Uiso 1 1 calc R
C25 C 0.3179(7) -0.0707(3) 0.5407(5) 0.0542(18) Uani 1 1 d .
H25 H 0.2737 -0.0676 0.4754 0.065 Uiso 1 1 calc R
C26 C 0.3097(7) -0.1133(2) 0.5907(5) 0.0477(16) Uani 1 1 d .
C27 C 0.3716(7) -0.1190(2) 0.6837(5) 0.0527(17) Uani 1 1 d .
H27 H 0.3652 -0.1491 0.7163 0.063 Uiso 1 1 calc R
C28 C 0.4440(6) -0.0806(2) 0.7308(5) 0.0454(15) Uani 1 1 d .
H28 H 0.4870 -0.0840 0.7964 0.054 Uiso 1 1 calc R
C29 C 0.7898(5) 0.13015(19) 1.0014(4) 0.0271(10) Uani 1 1 d .
C30 C 0.8545(5) 0.1622(2) 1.0848(4) 0.0352(12) Uani 1 1 d .
C31 C 0.8731(7) 0.2119(3) 1.0699(6) 0.0581(19) Uani 1 1 d .
H31 H 0.8521 0.2255 1.0069 0.070 Uiso 1 1 calc R
C32 C 0.9237(8) 0.2416(3) 1.1499(7) 0.074(2) Uani 1 1 d .
H32 H 0.9367 0.2758 1.1422 0.089 Uiso 1 1 calc R
C33 C 0.9538(8) 0.2205(3) 1.2386(6) 0.070(2) Uani 1 1 d .
C34 C 0.9388(8) 0.1722(4) 1.2529(6) 0.072(2) Uani 1 1 d .
H34 H 0.9630 0.1587 1.3159 0.087 Uiso 1 1 calc R
C35 C 0.8882(7) 0.1426(3) 1.1758(5) 0.0517(17) Uani 1 1 d .
H35 H 0.8765 0.1084 1.1854 0.062 Uiso 1 1 calc R
O9 O 0.2510(17) 0.2413(7) 0.7473(13) 0.124(5) Uiso 0.50 1 d P
C36 C 0.320(3) 0.2896(12) 0.781(2) 0.154(11) Uiso 0.50 1 d P
H36A H 0.2760 0.3078 0.8252 0.185 Uiso 0.50 1 calc PR
H36B H 0.4126 0.2844 0.8121 0.185 Uiso 0.50 1 calc PR
C37 C 0.306(2) 0.3143(9) 0.6877(16) 0.105(7) Uiso 0.50 1 d P
H37A H 0.3919 0.3245 0.6767 0.127 Uiso 0.50 1 calc PR
H37B H 0.2503 0.3438 0.6853 0.127 Uiso 0.50 1 calc PR
C38 C 0.238(2) 0.2742(8) 0.6063(16) 0.098(6) Uiso 0.50 1 d P
H38A H 0.1476 0.2839 0.5774 0.118 Uiso 0.50 1 calc PR
H38B H 0.2876 0.2717 0.5545 0.118 Uiso 0.50 1 calc PR
C40 C 1.244(3) 0.0928(10) 1.4211(19) 0.148(11) Uiso 0.50 1 d PD
H40A H 1.2431 0.1241 1.3851 0.178 Uiso 0.50 1 calc PR
H40B H 1.3360 0.0835 1.4466 0.178 Uiso 0.50 1 calc PR
C41 C 1.176(2) 0.0995(8) 1.5023(19) 0.120(8) Uiso 0.50 1 d PD
H41A H 1.2374 0.0971 1.5655 0.144 Uiso 0.50 1 calc PR
H41B H 1.1304 0.1315 1.4979 0.144 Uiso 0.50 1 calc PR
C42 C 1.086(2) 0.0595(9) 1.4880(16) 0.116(8) Uiso 0.50 1 d PD
H42A H 1.1249 0.0290 1.5199 0.140 Uiso 0.50 1 calc PR
H42B H 1.0050 0.0674 1.5094 0.140 Uiso 0.50 1 calc PR
C43 C 1.068(2) 0.0570(9) 1.3921(16) 0.111(7) Uiso 0.50 1 d PD
H43A H 1.0157 0.0856 1.3635 0.133 Uiso 0.50 1 calc PR
H43B H 1.0182 0.0269 1.3695 0.133 Uiso 0.50 1 calc PR

loop_
_atom_site_aniso_label
_atom_site_aniso_U_11
_atom_site_aniso_U_22
_atom_site_aniso_U_33
_atom_site_aniso_U_23
_atom_site_aniso_U_13
_atom_site_aniso_U_12
Bi1 0.02368(9) 0.02226(10) 0.02672(10) 0.00226(8) 0.00417(6) 0.00199(8)
O1 0.0317(19) 0.0264(19) 0.0320(19) -0.0006(15) 0.0029(15) -0.0037(15)
N1 0.094(5) 0.061(4) 0.053(4) -0.016(3) 0.018(4) -0.033(4)
C1 0.026(2) 0.024(2) 0.032(3) 0.000(2) 0.005(2) -0.003(2)
O2 0.0337(19) 0.0267(19) 0.034(2) -0.0002(16) -0.0011(16) 0.0000(15)
N2 0.096(4) 0.103(5) 0.111(5) -0.003(4) 0.019(4) -0.010(4)
C2 0.034(3) 0.031(3) 0.028(3) 0.008(2) 0.001(2) 0.000(2)
O3 0.103(5) 0.086(4) 0.054(3) -0.017(3) -0.002(3) -0.041(4)
C3 0.037(3) 0.040(3) 0.029(3) 0.002(2) 0.009(2) -0.012(2)
O4 0.144(6) 0.051(3) 0.074(4) -0.014(3) 0.019(4) -0.047(4)
C4 0.030(3) 0.034(3) 0.038(3) -0.004(2) 0.010(2) -0.005(2)
O5 0.0295(18) 0.0265(18) 0.033(2) -0.0006(16) 0.0050(15) -0.0017(15)
C5 0.025(3) 0.034(3) 0.049(3) 0.003(3) 0.011(2) 0.005(2)
O6 0.0320(19) 0.0253(19) 0.034(2) -0.0021(15) 0.0037(15) -0.0010(14)
C6 0.031(3) 0.032(3) 0.037(3) 0.009(2) 0.006(2) 0.004(2)
O7 0.106(4) 0.112(4) 0.131(4) -0.041(4) 0.012(3) -0.011(4)
C7 0.041(3) 0.051(4) 0.053(4) -0.006(3) 0.023(3) -0.007(3)
O8 0.175(5) 0.158(5) 0.143(5) -0.018(4) 0.022(4) -0.028(4)
C8 0.029(2) 0.030(3) 0.030(3) 0.012(2) 0.007(2) 0.001(2)
C9 0.055(4) 0.030(3) 0.047(4) 0.011(3) -0.003(3) -0.005(3)
C10 0.079(5) 0.025(3) 0.067(5) 0.014(3) -0.005(4) -0.010(3)
C11 0.057(4) 0.052(4) 0.055(4) 0.027(3) -0.004(3) -0.005(3)
C12 0.070(5) 0.058(5) 0.042(4) 0.020(3) -0.011(3) -0.010(4)
C13 0.057(4) 0.037(3) 0.041(3) 0.008(3) -0.002(3) -0.005(3)
C14 0.099(7) 0.061(5) 0.087(6) 0.044(5) -0.011(5) -0.012(5)
C15 0.022(2) 0.023(2) 0.030(3) -0.003(2) 0.0055(19) 0.0015(19)
C16 0.032(3) 0.032(3) 0.044(3) -0.001(2) 0.009(2) 0.003(2)
C17 0.033(3) 0.039(3) 0.042(3) 0.000(3) 0.018(2) -0.002(2)
C18 0.027(3) 0.036(3) 0.041(3) -0.011(2) 0.006(2) 0.000(2)
C19 0.027(3) 0.035(3) 0.038(3) -0.001(2) 0.004(2) 0.006(2)
C20 0.029(2) 0.030(3) 0.031(3) 0.000(2) 0.007(2) 0.004(2)
C21 0.032(3) 0.045(4) 0.059(4) -0.006(3) 0.016(3) 0.009(3)
C22 0.026(2) 0.027(3) 0.037(3) -0.002(2) 0.008(2) 0.002(2)
C23 0.028(2) 0.029(3) 0.034(3) -0.004(2) 0.007(2) 0.000(2)
C24 0.053(4) 0.043(3) 0.032(3) -0.003(3) 0.009(3) -0.013(3)
C25 0.070(5) 0.054(4) 0.034(3) -0.006(3) 0.003(3) -0.023(4)
C26 0.055(4) 0.043(3) 0.047(4) -0.015(3) 0.016(3) -0.019(3)
C27 0.073(5) 0.031(3) 0.052(4) 0.001(3) 0.007(4) -0.011(3)
C28 0.058(4) 0.032(3) 0.041(3) -0.001(3) -0.001(3) 0.000(3)
C29 0.021(2) 0.030(3) 0.031(3) -0.003(2) 0.006(2) 0.002(2)
C30 0.029(3) 0.034(3) 0.042(3) -0.008(2) 0.005(2) -0.002(2)
C31 0.061(4) 0.038(4) 0.066(5) -0.008(3) -0.007(4) -0.009(3)
C32 0.067(5) 0.046(4) 0.102(7) -0.022(5) 0.004(5) -0.014(4)
C33 0.064(5) 0.083(6) 0.063(5) -0.038(5) 0.012(4) -0.031(4)
C34 0.077(5) 0.094(7) 0.044(4) -0.017(4) 0.009(4) -0.030(5)
C35 0.059(4) 0.056(4) 0.038(4) -0.008(3) 0.006(3) -0.015(3)

loop_
_atom_type_symbol
_atom_type_description
_atom_type_scat_dispersion_real
_atom_type_scat_dispersion_imag
_atom_type_scat_source
C C 0.0033 0.0016 'International Tables Vol C Tables 4.2.6.8 and 6.1.1.4'
H H 0.0000 0.0000 'International Tables Vol C Tables 4.2.6.8 and 6.1.1.4'
N N 0.0061 0.0033 'International Tables Vol C Tables 4.2.6.8 and 6.1.1.4'
O O 0.0106 0.0060 'International Tables Vol C Tables 4.2.6.8 and 6.1.1.4'
Bi Bi -4.1077 10.2566 'International Tables Vol C Tables 4.2.6.8 and 6.1.1.4'

loop_
_geom_angle_atom_site_label_1
_geom_angle_atom_site_label_2
_geom_angle_atom_site_label_3
_geom_angle
C15 Bi1 C1 146.55(19)
C15 Bi1 C8 109.44(19)
C1 Bi1 C8 104.02(19)
C15 Bi1 O5 90.35(15)
C1 Bi1 O5 91.33(16)
C8 Bi1 O5 87.02(17)
C15 Bi1 O1 91.43(15)
C1 Bi1 O1 90.58(16)
C8 Bi1 O1 86.57(17)
O5 Bi1 O1 173.58(12)
C15 Bi1 O2 78.09(15)
C1 Bi1 O2 77.43(15)
C8 Bi1 O2 137.44(16)
O5 Bi1 O2 135.48(12)
O1 Bi1 O2 50.94(12)
C15 Bi1 O6 76.81(15)
C1 Bi1 O6 79.10(15)
C8 Bi1 O6 136.39(16)
O5 Bi1 O6 49.40(11)
O1 Bi1 O6 137.02(11)
O2 Bi1 O6 86.08(10)
C22 O1 Bi1 101.9(3)
O3 N1 O4 125.1(7)
O3 N1 C26 117.9(7)
O4 N1 C26 117.0(7)
C6 C1 C2 122.0(5)
C6 C1 Bi1 114.6(4)
C2 C1 Bi1 123.3(4)
C22 O2 Bi1 84.5(3)
O7 N2 O8 131.3(12)
O7 N2 C33 116.4(11)
O8 N2 C33 111.9(11)
C1 C2 C3 117.8(5)
C4 C3 C2 121.6(5)
C5 C4 C3 118.5(5)
C5 C4 C7 120.0(5)
C3 C4 C7 121.5(5)
C29 O5 Bi1 107.3(3)
C4 C5 C6 121.2(5)
C29 O6 Bi1 79.8(3)
C1 C6 C5 118.8(5)
C9 C8 C13 119.4(5)
C9 C8 Bi1 120.1(4)
C13 C8 Bi1 120.3(4)
O9 C39 C38 102.7(19)
C8 C9 C10 120.0(6)
C43 O10 C40 96.7(19)
C11 C10 C9 121.3(6)
C12 C11 C10 117.8(6)
C12 C11 C14 121.2(7)
C10 C11 C14 120.9(7)
C11 C12 C13 122.3(6)
C12 C13 C8 119.1(6)
C20 C15 C16 122.5(5)
C20 C15 Bi1 123.3(4)
C16 C15 Bi1 114.2(4)
C15 C16 C17 117.4(5)
C18 C17 C16 121.7(5)
C17 C18 C19 119.0(5)
C17 C18 C21 120.4(5)
C19 C18 C21 120.6(5)
C18 C19 C20 120.8(5)
C15 C20 C19 118.6(5)
O2 C22 O1 122.6(5)
O2 C22 C23 119.4(5)
O1 C22 C23 118.0(5)
C24 C23 C28 120.5(5)
C24 C23 C22 120.8(5)
C28 C23 C22 118.7(5)
C23 C24 C25 119.7(6)
C26 C25 C24 118.6(6)
C27 C26 C25 122.2(6)
C27 C26 N1 118.9(6)
C25 C26 N1 118.9(6)
C26 C27 C28 119.3(6)
C23 C28 C27 119.7(6)
O6 C29 O5 123.4(5)
O6 C29 C30 120.5(5)
O5 C29 C30 116.1(5)
C35 C30 C31 120.3(6)
C35 C30 C29 119.9(5)
C31 C30 C29 119.7(6)
C30 C31 C32 118.6(7)
C33 C32 C31 118.8(7)
C34 C33 C32 122.7(7)
C34 C33 N2 121.0(9)
C32 C33 N2 116.1(9)
C33 C34 C35 119.4(8)
C30 C35 C34 120.2(7)
C39 O9 C36 119(2)
C37 C36 O9 99(2)
C36 C37 C38 106(2)
C39 C38 C37 105.8(18)
O10 C40 C41 109(2)
C42 C41 C40 102(2)
C43 C42 C41 98(2)
C42 C43 O10 113(2)

loop_
_geom_bond_atom_site_label_1
_geom_bond_atom_site_label_2
_geom_bond_distance
Bi1 C15 2.186(5)
Bi1 C1 2.190(5)
Bi1 C8 2.212(5)
Bi1 O5 2.256(3)
Bi1 O1 2.338(3)
Bi1 O2 2.727(4)
Bi1 O6 2.869(4)
O1 C22 1.276(6)
N1 O3 1.214(8)
N1 O4 1.218(8)
N1 C26 1.481(8)
C1 C6 1.376(7)
C1 C2 1.377(7)
O2 C22 1.240(6)
N2 O7 1.165(11)
N2 O8 1.191(13)
N2 C33 1.538(12)
C2 C3 1.399(7)
C3 C4 1.383(8)
C4 C5 1.382(8)
C4 C7 1.506(8)
O5 C29 1.289(6)
C5 C6 1.390(7)
O6 C29 1.223(6)
C8 C9 1.374(8)
C8 C13 1.388(8)
C39 O9 1.32(2)
C39 C38 1.46(3)
C9 C10 1.387(8)
O10 C43 1.366(16)
O10 C40 1.385(17)
C10 C11 1.375(10)
C11 C12 1.370(10)
C11 C14 1.506(9)
C12 C13 1.383(9)
C15 C20 1.368(7)
C15 C16 1.393(7)
C16 C17 1.398(7)
C17 C18 1.376(8)
C18 C19 1.389(8)
C18 C21 1.505(7)
C19 C20 1.395(7)
C22 C23 1.515(7)
C23 C24 1.372(8)
C23 C28 1.375(8)
C24 C25 1.385(8)
C25 C26 1.369(10)
C26 C27 1.352(9)
C27 C28 1.378(9)
C29 C30 1.511(7)
C30 C35 1.373(8)
C30 C31 1.389(9)
C31 C32 1.403(10)
C32 C33 1.360(12)
C33 C34 1.342(12)
C34 C35 1.373(9)
O9 C36 1.53(3)
C36 C37 1.46(3)
C37 C38 1.64(3)
C40 C41 1.493(18)
C41 C42 1.427(17)
C42 C43 1.336(17)
